data_9013580
loop_
_publ_author_name
'Kyono, A.'

_publ_section_title
;Molecular conformation and anion configuration variations for As4S4 and
 As4Se4 in an anion-substituted solid solution Locality: synthetic Note:
 S1Se1-15
;
_journal_name_full 'American Mineralogist'
_journal_page_first 451
_journal_page_last 460
_journal_paper_doi 10.2138/am.2009.3075
_journal_volume 94
_journal_year 2009
_chemical_formula_sum 'As S0.848 Se0.152'
_chemical_name_mineral Realgar
_space_group_IT_number 14
_symmetry_space_group_name_Hall '-P 2yn'
_symmetry_space_group_name_H-M 'P 1 21/n 1'
_cell_angle_alpha 90
_cell_angle_beta 106.4839
_cell_angle_gamma 90
_cell_length_a 9.3828
_cell_length_b 13.5837
_cell_length_c 6.6182
_cell_volume 808.842
_exptl_crystal_density_diffrn 3.749
_cod_original_formula_sum 'As (S.848 Se.152)'
_cod_database_code 9013580

loop_
_symmetry_equiv_pos_as_xyz
x,y,z
1/2+x,1/2-y,1/2+z
1/2-x,1/2+y,1/2-z
-x,-y,-z

loop_
_atom_site_aniso_label
_atom_site_aniso_U_11
_atom_site_aniso_U_22
_atom_site_aniso_U_33
_atom_site_aniso_U_12
_atom_site_aniso_U_13
_atom_site_aniso_U_23
As1 0.02750 0.02270 0.02500 -0.00470 0.00470 -0.00360
As2 0.02180 0.02350 0.03010 -0.00090 0.00870 0.00150
As3 0.02460 0.02870 0.02070 -0.00160 0.00340 -0.00360
As4 0.02400 0.02770 0.02810 0.00570 0.00260 0.00210
SX1 0.03460 0.02980 0.03150 0.00240 0.01100 -0.00170
SeX1 0.03460 0.02980 0.03150 0.00240 0.01100 -0.00170
SX2 0.03220 0.03140 0.03190 -0.00290 0.00800 0.00270
SeX2 0.03220 0.03140 0.03190 -0.00290 0.00800 0.00270
SX3 0.03940 0.02860 0.03540 0.00260 0.01270 0.00740
SeX3 0.03940 0.02860 0.03540 0.00260 0.01270 0.00740
SX4 0.03420 0.03710 0.03670 0.00590 0.01220 -0.00600
SeX4 0.03420 0.03710 0.03670 0.00590 0.01220 -0.00600

loop_
_atom_site_label
_atom_site_fract_x
_atom_site_fract_y
_atom_site_fract_z
_atom_site_occupancy
_atom_site_U_iso_or_equiv
_atom_site_type_symbol
_atom_site_attached_hydrogens
As1 0.12097 -0.02050 0.76295 1.00000 0.02562 As 0
As2 0.42392 0.13939 0.85713 1.00000 0.02487 As 0
As3 0.32151 0.12725 0.17744 1.00000 0.02529 As 0
As4 0.04026 0.16086 0.71340 1.00000 0.02758 As 0
SX1 0.34511 -0.00731 0.69892 0.83600 0.03170 S 0
SeX1 0.34511 -0.00731 0.69892 0.16400 0.03170 Se 0
SX2 0.21449 -0.02429 0.11909 0.81000 0.03200 S 0
SeX2 0.21449 -0.02429 0.11909 0.19000 0.03200 Se 0
SX3 0.23921 0.22714 0.63860 0.89500 0.03410 S 0
SeX3 0.23921 0.22714 0.63860 0.10500 0.03410 Se 0
SX4 0.10648 0.21201 0.05240 0.85000 0.03560 S 0
SeX4 0.10648 0.21201 0.05240 0.15000 0.03560 Se 0

loop_
_cod_changelog_entry_id
_cod_changelog_entry_author
_cod_changelog_entry_date
_cod_changelog_entry_text
1
;cod-tools version 3.8.0
Id: cif_guess_AMCSD_atom_types 9581 2023-05-17 12:35:41Z saulius
;
2023-05-23T09:24:54+03:00
;Derived atom types and hydrogen counts
from atom names that follow the AMCSD naming convention
(Wat == water, O-H == hydroxyl).
;

_cell_formula_units_Z 16
